data_2016129
loop_
_publ_author_name
'Zhang, Quan-Zheng'

_publ_section_title
;
 Poly[\m~2~-4-aminobenzoato-aqua-\m~2~-nitrato-zinc]
;
_journal_coeditor_code AV3098
_journal_issue 9
_journal_name_full 'Acta Crystallographica Section C'
_journal_page_first m405
_journal_page_last m406
_journal_paper_doi 10.1107/S0108270107036256
_journal_volume 63
_journal_year 2007
_chemical_formula_iupac '[Zn (C7 H6 N O2) (N O3) (H2 O)]'
_chemical_formula_moiety 'C7 H8 N2 O6 Zn'
_chemical_formula_sum 'C7 H8 N2 O6 Zn'
_chemical_formula_weight 281.52
_chemical_name_systematic
;
Poly[\m~2~-4-aminobenzoato-aqua-\m~2~-nitrato-zinc]
;
_space_group_IT_number 14
_symmetry_cell_setting monoclinic
_symmetry_space_group_name_Hall '-P 2yn'
_symmetry_space_group_name_H-M 'P 1 21/n 1'
_atom_sites_solution_hydrogens geom
_atom_sites_solution_primary direct
_atom_sites_solution_secondary difmap
_audit_creation_method SHELXL97
_cell_angle_alpha 90.00
_cell_angle_beta 118.000(6)
_cell_angle_gamma 90.00
_cell_formula_units_Z 4
_cell_length_a 10.6087(16)
_cell_length_b 9.4342(10)
_cell_length_c 11.1367(19)
_cell_measurement_reflns_used 2033
_cell_measurement_temperature 293(2)
_cell_measurement_theta_max 27.4835
_cell_measurement_theta_min 3.0631
_cell_volume 984.1(3)
_computing_cell_refinement SMART
_computing_data_collection 'SMART (Siemens, 1996)'
_computing_data_reduction 'SAINT (Siemens, 1994)'
_computing_molecular_graphics 'SHELXTL (Siemens, 1994)'
_computing_publication_material SHELXL97
_computing_structure_refinement 'SHELXL97 (Sheldrick, 1997)'
_computing_structure_solution 'SHELXS97 (Sheldrick, 1997)'
_diffrn_ambient_temperature 293(2)
_diffrn_measured_fraction_theta_full 0.999
_diffrn_measured_fraction_theta_max 0.999
_diffrn_measurement_device_type 'Siemens SMART CCD area-detector'
_diffrn_measurement_method \w
_diffrn_radiation_monochromator graphite
_diffrn_radiation_source 'fine-focus sealed tube'
_diffrn_radiation_type MoK\a
_diffrn_radiation_wavelength 0.71073
_diffrn_reflns_av_R_equivalents 0.0444
_diffrn_reflns_av_sigmaI/netI 0.0455
_diffrn_reflns_limit_h_max 13
_diffrn_reflns_limit_h_min -13
_diffrn_reflns_limit_k_max 12
_diffrn_reflns_limit_k_min -12
_diffrn_reflns_limit_l_max 11
_diffrn_reflns_limit_l_min -14
_diffrn_reflns_number 7449
_diffrn_reflns_theta_full 27.48
_diffrn_reflns_theta_max 27.48
_diffrn_reflns_theta_min 3.06
_diffrn_standards_decay_% 0
_diffrn_standards_interval_count 0
_diffrn_standards_interval_time 0
_diffrn_standards_number 0
_exptl_absorpt_coefficient_mu 2.512
_exptl_absorpt_correction_T_max 1.0000
_exptl_absorpt_correction_T_min 0.7598
_exptl_absorpt_correction_type multi-scan
_exptl_absorpt_process_details '(SADABS; Sheldrick, 1996)'
_exptl_crystal_colour colourless
_exptl_crystal_density_diffrn 1.900
_exptl_crystal_density_method 'not measured'
_exptl_crystal_description prism
_exptl_crystal_F_000 568
_exptl_crystal_size_max 0.20
_exptl_crystal_size_mid 0.16
_exptl_crystal_size_min 0.08
_refine_diff_density_max 0.590
_refine_diff_density_min -0.434
_refine_ls_extinction_method none
_refine_ls_goodness_of_fit_ref 1.112
_refine_ls_hydrogen_treatment mixed
_refine_ls_matrix_type full
_refine_ls_number_parameters 153
_refine_ls_number_reflns 2256
_refine_ls_number_restraints 0
_refine_ls_restrained_S_all 1.112
_refine_ls_R_factor_all 0.0571
_refine_ls_R_factor_gt 0.0422
_refine_ls_shift/su_max 0.000
_refine_ls_shift/su_mean 0.000
_refine_ls_structure_factor_coef Fsqd
_refine_ls_weighting_details 'calc w = 1/[\s^2^(Fo^2^)+(0.0384P)^2^+0.3274P] where P=(Fo^2^+2Fc^2^)/3'
_refine_ls_weighting_scheme calc
_refine_ls_wR_factor_gt 0.0844
_refine_ls_wR_factor_ref 0.0915
_reflns_number_gt 1864
_reflns_number_total 2256
_reflns_threshold_expression I>2\s(I)
_cod_data_source_file av3098.cif
_cod_data_source_block I
_cod_original_cell_volume 984.1(2)
_cod_original_sg_symbol_H-M 'P 21/n'
_cod_database_code 2016129
_cod_database_fobs_code 2016129

loop_
_symmetry_equiv_pos_as_xyz
'x, y, z'
'-x+1/2, y+1/2, -z+1/2'
'-x, -y, -z'
'x-1/2, -y-1/2, z-1/2'

loop_
_atom_site_type_symbol
_atom_site_label
_atom_site_fract_x
_atom_site_fract_y
_atom_site_fract_z
_atom_site_U_iso_or_equiv
_atom_site_adp_type
_atom_site_calc_flag
_atom_site_refinement_flags
_atom_site_occupancy
Zn Zn1 0.65364(4) 0.31488(4) 0.60597(4) 0.02357(13) Uani d . 1
N N1 0.7853(3) 0.1528(3) 0.6138(3) 0.0242(6) Uani d . 1
H H1A 0.8548 0.1442 0.7002 0.029 Uiso calc R 1
H H1B 0.7345 0.0718 0.5918 0.029 Uiso calc R 1
N N2 0.4198(3) 0.1554(3) 0.4055(3) 0.0265(6) Uani d . 1
C C1 1.0579(3) 0.2065(3) 0.2796(3) 0.0224(7) Uani d . 1
C C2 0.9809(3) 0.1954(3) 0.3620(3) 0.0238(7) Uani d . 1
C C3 1.0246(4) 0.2765(4) 0.4775(4) 0.0358(9) Uani d . 1
H H3A 1.0980 0.3416 0.5001 0.043 Uiso calc R 1
C C4 0.9610(4) 0.2626(4) 0.5607(4) 0.0347(9) Uani d . 1
H H4 0.9922 0.3174 0.6389 0.042 Uiso calc R 1
C C5 0.8513(3) 0.1673(3) 0.5268(3) 0.0230(7) Uani d . 1
C C6 0.8038(4) 0.0875(4) 0.4093(4) 0.0307(8) Uani d . 1
H H6 0.7276 0.0253 0.3848 0.037 Uiso calc R 1
C C7 0.8698(4) 0.1003(3) 0.3285(3) 0.0293(8) Uani d . 1
H H7 0.8394 0.0447 0.2508 0.035 Uiso calc R 1
O O1 1.1493(2) 0.2996(2) 0.3035(2) 0.0280(5) Uani d . 1
O O2 1.0290(2) 0.1165(2) 0.1837(2) 0.0253(5) Uani d . 1
O O3 0.6962(3) 0.4876(2) 0.5259(3) 0.0274(5) Uani d . 1
H H3C 0.752(6) 0.549(5) 0.580(5) 0.081(18) Uiso d . 1
H H3B 0.626(4) 0.524(4) 0.460(4) 0.031(11) Uiso d . 1
O O4 0.4943(2) 0.2617(2) 0.4067(2) 0.0312(5) Uani d . 1
O O5 0.3488(3) 0.0910(2) 0.2962(2) 0.0320(5) Uani d . 1
O O6 0.4198(3) 0.1176(3) 0.5109(3) 0.0419(7) Uani d . 1

loop_
_atom_site_aniso_label
_atom_site_aniso_U_11
_atom_site_aniso_U_22
_atom_site_aniso_U_33
_atom_site_aniso_U_12
_atom_site_aniso_U_13
_atom_site_aniso_U_23
Zn1 0.0249(2) 0.0260(2) 0.0228(2) 0.00055(16) 0.01374(18) -0.00098(16)
N1 0.0281(15) 0.0263(14) 0.0233(15) -0.0005(11) 0.0164(13) 0.0019(11)
N2 0.0234(15) 0.0264(15) 0.0236(15) -0.0010(12) 0.0058(12) -0.0025(12)
C1 0.0226(17) 0.0261(16) 0.0192(16) 0.0051(13) 0.0104(14) 0.0045(13)
C2 0.0262(17) 0.0256(16) 0.0229(17) -0.0006(13) 0.0143(15) -0.0008(13)
C3 0.038(2) 0.041(2) 0.037(2) -0.0182(17) 0.0255(19) -0.0181(17)
C4 0.042(2) 0.041(2) 0.031(2) -0.0125(17) 0.0256(19) -0.0170(16)
C5 0.0264(17) 0.0240(16) 0.0241(17) 0.0033(13) 0.0165(15) 0.0015(13)
C6 0.0303(19) 0.0366(19) 0.032(2) -0.0105(15) 0.0198(17) -0.0094(15)
C7 0.0327(19) 0.0347(19) 0.0250(18) -0.0079(15) 0.0174(16) -0.0103(15)
O1 0.0293(13) 0.0281(12) 0.0318(14) -0.0055(10) 0.0188(12) -0.0011(10)
O2 0.0274(13) 0.0297(12) 0.0208(12) -0.0036(10) 0.0129(11) -0.0052(10)
O3 0.0267(14) 0.0265(13) 0.0244(14) -0.0006(11) 0.0082(12) 0.0035(11)
O4 0.0269(13) 0.0337(13) 0.0263(13) -0.0103(11) 0.0071(11) -0.0011(11)
O5 0.0344(14) 0.0243(12) 0.0234(12) -0.0001(10) 0.0020(11) -0.0049(10)
O6 0.0577(19) 0.0393(14) 0.0269(14) -0.0105(13) 0.0185(14) -0.0005(12)

loop_
_atom_type_symbol
_atom_type_description
_atom_type_scat_dispersion_real
_atom_type_scat_dispersion_imag
_atom_type_scat_source
C C 0.0033 0.0016 'International Tables Vol C Tables 4.2.6.8 and 6.1.1.4'
H H 0.0000 0.0000 'International Tables Vol C Tables 4.2.6.8 and 6.1.1.4'
N N 0.0061 0.0033 'International Tables Vol C Tables 4.2.6.8 and 6.1.1.4'
O O 0.0106 0.0060 'International Tables Vol C Tables 4.2.6.8 and 6.1.1.4'
Zn Zn 0.2839 1.4301 'International Tables Vol C Tables 4.2.6.8 and 6.1.1.4'

loop_
_geom_angle_atom_site_label_1
_geom_angle_atom_site_label_2
_geom_angle_atom_site_label_3
_geom_angle_site_symmetry_1
_geom_angle_site_symmetry_3
_geom_angle
_geom_angle_publ_flag
O2 Zn1 O3 4_566 . 105.20(9) yes
O2 Zn1 N1 4_566 . 143.27(9) yes
O3 Zn1 N1 . . 109.52(10) yes
O2 Zn1 O4 4_566 . 99.50(9) yes
O3 Zn1 O4 . . 87.83(10) yes
N1 Zn1 O4 . . 93.47(10) yes
O2 Zn1 O5 4_566 4_666 88.22(9) ?
O3 Zn1 O5 . 4_666 78.81(10) yes
N1 Zn1 O5 . 4_666 87.07(10) yes
O4 Zn1 O5 . 4_666 165.97(8) yes
O2 Zn1 O1 4_566 4_566 57.52(8) ?
O3 Zn1 O1 . 4_566 148.46(9) yes
N1 Zn1 O1 . 4_566 86.17(8) yes
O4 Zn1 O1 . 4_566 119.26(8) yes
O5 Zn1 O1 4_666 4_566 74.77(8) ?
O2 Zn1 C1 4_566 4_566 29.20(9) ?
O3 Zn1 C1 . 4_566 130.26(10) ?
N1 Zn1 C1 . 4_566 114.26(10) ?
O4 Zn1 C1 . 4_566 111.38(10) ?
O5 Zn1 C1 4_666 4_566 80.95(9) ?
O1 Zn1 C1 4_566 4_566 28.33(8) ?
C5 N1 Zn1 . . 115.95(19) ?
C5 N1 H1A . . 108.3 ?
Zn1 N1 H1A . . 108.3 ?
C5 N1 H1B . . 108.3 ?
Zn1 N1 H1B . . 108.3 ?
H1A N1 H1B . . 107.4 ?
O6 N2 O5 . . 121.4(3) ?
O6 N2 O4 . . 119.9(3) ?
O5 N2 O4 . . 118.7(3) ?
O1 C1 O2 . . 120.3(3) ?
O1 C1 C2 . . 121.1(3) ?
O2 C1 C2 . . 118.6(3) ?
O1 C1 Zn1 . 4_665 70.95(17) ?
O2 C1 Zn1 . 4_665 49.40(14) ?
C2 C1 Zn1 . 4_665 167.9(2) ?
C3 C2 C7 . . 118.8(3) ?
C3 C2 C1 . . 119.7(3) ?
C7 C2 C1 . . 121.4(3) ?
C2 C3 C4 . . 121.1(3) ?
C2 C3 H3A . . 119.4 ?
C4 C3 H3A . . 119.4 ?
C5 C4 C3 . . 119.5(3) ?
C5 C4 H4 . . 120.2 ?
C3 C4 H4 . . 120.2 ?
C4 C5 C6 . . 120.1(3) ?
C4 C5 N1 . . 119.4(3) ?
C6 C5 N1 . . 120.5(3) ?
C7 C6 C5 . . 119.8(3) ?
C7 C6 H6 . . 120.1 ?
C5 C6 H6 . . 120.1 ?
C6 C7 C2 . . 120.6(3) ?
C6 C7 H7 . . 119.7 ?
C2 C7 H7 . . 119.7 ?
C1 O1 Zn1 . 4_665 80.72(18) ?
C1 O2 Zn1 . 4_665 101.40(18) ?
Zn1 O3 O2 . 2_655 116.97(12) ?
Zn1 O3 O1 . 3_766 118.41(12) ?
O2 O3 O1 2_655 3_766 105.54(10) ?
Zn1 O3 H3C . . 118(3) ?
O2 O3 H3C 2_655 . 110(3) ?
Zn1 O3 H3B . . 115(3) ?
O1 O3 H3B 3_766 . 108(3) ?
H3C O3 H3B . . 113(4) ?
N2 O4 Zn1 . . 112.46(18) ?
N2 O5 Zn1 . 4_565 124.93(19) ?

loop_
_geom_bond_atom_site_label_1
_geom_bond_atom_site_label_2
_geom_bond_site_symmetry_2
_geom_bond_distance
_geom_bond_publ_flag
Zn1 O2 4_566 1.998(2) yes
Zn1 O3 . 2.009(2) yes
Zn1 N1 . 2.045(3) yes
Zn1 O4 . 2.124(2) yes
Zn1 O5 4_666 2.333(2) yes
Zn1 O1 4_566 2.470(2) yes
N1 C5 . 1.445(4) ?
N1 H1A . 0.90 ?
N1 H1B . 0.90 ?
N2 O6 . 1.227(3) ?
N2 O5 . 1.248(3) ?
N2 O4 . 1.274(3) ?
C1 O1 . 1.240(4) ?
C1 O2 . 1.284(4) ?
C1 C2 . 1.492(4) ?
C2 C3 . 1.376(5) ?
C2 C7 . 1.386(4) ?
C3 C4 . 1.384(4) ?
C3 H3A . 0.9300 ?
C4 C5 . 1.376(5) ?
C4 H4 . 0.93 ?
C5 C6 . 1.384(4) ?
C6 C7 . 1.380(4) ?
C6 H6 . 0.93 ?
C7 H7 . 0.93 ?
O3 H3B . 0.83(4) ?
O3 H3C . 0.85(5) ?

loop_
_geom_hbond_atom_site_label_D
_geom_hbond_atom_site_label_H
_geom_hbond_atom_site_label_A
_geom_hbond_site_symmetry_A
_geom_hbond_distance_DH
_geom_hbond_distance_HA
_geom_hbond_distance_DA
_geom_hbond_angle_DHA
O3 H3B O2 2_655 0.83(4) 1.89(4) 2.720(3) 177(4)
O3 H3C O1 3_766 0.85(5) 1.88(5) 2.721(3) 171(5)
